data_2015351
loop_
_publ_author_name
'Fowkes, Adrian'
'Harrison, William T. A.'

_publ_section_title
;(Nitrato-\k^2^<i>O</i>,<i>O</i>')bis(triethanolamine-\k^4^<i>N</i>,<i>O</i>,<i>O</i>',<i>O</i>'')lanthanum(III)
 dinitrate
;
_journal_coeditor_code FG3009
_journal_issue 6
_journal_name_full 'Acta Crystallographica Section C'
_journal_page_first m232
_journal_page_last m233
_journal_paper_doi 10.1107/S0108270106011826
_journal_volume 62
_journal_year 2006
_chemical_formula_iupac '[La (N O3) (C6 H15 N O3)2] (N O3)2'
_chemical_formula_moiety 'C12 H30 La N3 O9 2+, 2N O3 -'
_chemical_formula_sum 'C12 H30 La N5 O15'
_chemical_formula_weight 623.32
_chemical_name_systematic
;(Nitrato-\k^2^O,O')bis(triethanolamine-\k^4^N,O,O',O'')lanthanum(III)
 dinitrate
;
_space_group_IT_number 15
_symmetry_cell_setting monoclinic
_symmetry_space_group_name_Hall '-C 2yc'
_symmetry_space_group_name_H-M 'C 1 2/c 1'
_atom_sites_solution_hydrogens mixed
_atom_sites_solution_primary direct
_atom_sites_solution_secondary difmap
_audit_creation_method SHELXL-97
_cell_angle_alpha 90.00
_cell_angle_beta 108.0900(10)
_cell_angle_gamma 90.00
_cell_formula_units_Z 4
_cell_length_a 11.6451(4)
_cell_length_b 14.7287(6)
_cell_length_c 14.2679(6)
_cell_measurement_reflns_used 6459
_cell_measurement_temperature 293(2)
_cell_measurement_theta_max 32.46
_cell_measurement_theta_min 2.31
_cell_volume 2326.23(16)
_computing_cell_refinement 'SAINT (Bruker, 1999)'
_computing_data_collection 'SMART (Bruker, 1999)'
_computing_data_reduction SAINT
_computing_molecular_graphics 'ORTEP-3 (Farrugia, 1997)'
_computing_publication_material SHELXL97
_computing_structure_refinement 'SHELXL97 (Sheldrick, 1997)'
_computing_structure_solution 'SHELXS97 (Sheldrick, 1997)'
_diffrn_ambient_temperature 293(2)
_diffrn_measured_fraction_theta_full 0.992
_diffrn_measured_fraction_theta_max 0.992
_diffrn_measurement_device_type 'Bruker SMART 1000 CCD'
_diffrn_measurement_method \w
_diffrn_radiation_monochromator graphite
_diffrn_radiation_source 'fine-focus sealed tube'
_diffrn_radiation_type MoK\a
_diffrn_radiation_wavelength 0.71073
_diffrn_reflns_av_R_equivalents 0.0190
_diffrn_reflns_av_sigmaI/netI 0.0232
_diffrn_reflns_limit_h_max 9
_diffrn_reflns_limit_h_min -17
_diffrn_reflns_limit_k_max 20
_diffrn_reflns_limit_k_min -22
_diffrn_reflns_limit_l_max 21
_diffrn_reflns_limit_l_min -17
_diffrn_reflns_number 11819
_diffrn_reflns_theta_full 32.50
_diffrn_reflns_theta_max 32.50
_diffrn_reflns_theta_min 2.30
_diffrn_standards_decay_% 0
_exptl_absorpt_coefficient_mu 1.916
_exptl_absorpt_correction_T_max 0.689
_exptl_absorpt_correction_T_min 0.500
_exptl_absorpt_correction_type multi-scan
_exptl_absorpt_process_details '(SADABS; Bruker, 1999)'
_exptl_crystal_colour colourless
_exptl_crystal_density_diffrn 1.780
_exptl_crystal_density_method 'not measured'
_exptl_crystal_description block
_exptl_crystal_F_000 1256
_exptl_crystal_size_max 0.42
_exptl_crystal_size_mid 0.25
_exptl_crystal_size_min 0.21
_refine_diff_density_max 1.097
_refine_diff_density_min -0.505
_refine_ls_extinction_method none
_refine_ls_goodness_of_fit_ref 1.058
_refine_ls_hydrogen_treatment constr
_refine_ls_matrix_type full
_refine_ls_number_parameters 161
_refine_ls_number_reflns 4186
_refine_ls_number_restraints 0
_refine_ls_restrained_S_all 1.058
_refine_ls_R_factor_all 0.0329
_refine_ls_R_factor_gt 0.0276
_refine_ls_shift/su_max 0.001
_refine_ls_shift/su_mean 0.000
_refine_ls_structure_factor_coef Fsqd
_refine_ls_weighting_details 'calc w=1/[\s^2^(Fo^2^)+(0.0439P)^2^+0.0997P] where P=(Fo^2^+2Fc^2^)/3'
_refine_ls_weighting_scheme calc
_refine_ls_wR_factor_gt 0.0719
_refine_ls_wR_factor_ref 0.0740
_reflns_number_gt 3722
_reflns_number_total 4186
_reflns_threshold_expression I>2\s(I)
_cod_data_source_file fg3009.cif
_cod_data_source_block I
_cod_depositor_comments
;
The following automatic conversions were performed:

'_atom_sites_solution_hydrogens' value 'difmap and geom' was changed
to 'mixed'.

Automatic conversion script
Id: cif_fix_values 6452 2018-10-05 10:23:21Z andrius 
;
_cod_original_cell_volume 2326.22(16)
_cod_original_sg_symbol_H-M 'C 2/c'
_cod_database_code 2015351

loop_
_symmetry_equiv_pos_as_xyz
'x, y, z'
'-x, y, -z+1/2'
'x+1/2, y+1/2, z'
'-x+1/2, y+1/2, -z+1/2'
'-x, -y, -z'
'x, -y, z-1/2'
'-x+1/2, -y+1/2, -z'
'x+1/2, -y+1/2, z-1/2'

loop_
_atom_site_type_symbol
_atom_site_label
_atom_site_fract_x
_atom_site_fract_y
_atom_site_fract_z
_atom_site_U_iso_or_equiv
_atom_site_adp_type
_atom_site_calc_flag
_atom_site_refinement_flags
_atom_site_occupancy
_atom_site_disorder_assembly
_atom_site_disorder_group
La La1 0.0000 0.146481(10) 0.2500 0.03259(6) Uani d S 1 . .
N N1 0.0000 -0.06041(19) 0.2500 0.0519(7) Uani d S 1 . .
O O1 -0.0033(2) -0.01566(13) 0.17320(14) 0.0579(4) Uani d . 1 . .
O O2 0.0000 -0.14376(16) 0.2500 0.0780(11) Uani d S 1 . .
O O3 -0.10043(17) 0.15798(12) 0.06491(13) 0.0501(4) Uani d . 1 A .
H H3 -0.1754 0.1476 0.0360 0.060 Uiso d R 1 . .
O O4 0.13240(16) 0.28907(12) 0.28991(14) 0.0542(4) Uani d . 1 A .
H H4 0.1398 0.3210 0.3384 0.065 Uiso d R 1 . .
O O5 0.21474(17) 0.08268(13) 0.29965(13) 0.0543(4) Uani d . 1 . .
H H5 0.2574 0.0601 0.3565 0.065 Uiso d R 1 A .
N N2 0.14287(17) 0.19127(14) 0.13093(14) 0.0437(4) Uani d . 1 . .
C C1 -0.0445(3) 0.1695(2) -0.00993(18) 0.0559(6) Uani d . 1 . .
H H1A -0.0551 0.2316 -0.0339 0.067 Uiso d R 1 A .
H H1B -0.0815 0.1293 -0.0648 0.067 Uiso d R 1 . .
C C2 0.0862(3) 0.1487(2) 0.0319(2) 0.0609(7) Uani d . 1 A .
H H2A 0.1277 0.1701 -0.0133 0.073 Uiso calc R 1 . .
H H2B 0.0966 0.0834 0.0378 0.073 Uiso calc R 1 . .
C C3 0.1772(3) 0.33752(19) 0.2218(3) 0.0623(7) Uani d . 1 . .
H H3A 0.2647 0.3405 0.2467 0.075 Uiso d R 1 A .
H H3B 0.1460 0.3991 0.2142 0.075 Uiso d R 1 . .
C C4 0.1384(3) 0.28953(19) 0.1230(2) 0.0633(7) Uani d . 1 A .
H H4A 0.0566 0.3078 0.0870 0.076 Uiso calc R 1 . .
H H4B 0.1904 0.3089 0.0851 0.076 Uiso calc R 1 . .
C C52 0.2806(6) 0.0790(5) 0.2305(5) 0.0519(18) Uani d P 0.535(12) A 1
H H52A 0.3658 0.0728 0.2665 0.062 Uiso calc PR 0.535(12) A 1
H H52B 0.2559 0.0252 0.1900 0.062 Uiso calc PR 0.535(12) A 1
C C51 0.3086(6) 0.1268(8) 0.2716(6) 0.062(2) Uani d P 0.465(12) A 2
H H51A 0.3764 0.0857 0.2815 0.075 Uiso calc PR 0.465(12) A 2
H H51B 0.3363 0.1797 0.3129 0.075 Uiso calc PR 0.465(12) A 2
C C6 0.2652(3) 0.1543(3) 0.1690(3) 0.0781(11) Uani d . 1 A .
H H6A 0.2911 0.1375 0.1130 0.094 Uiso d PR 0.50 . .
H H6B 0.3186 0.2021 0.2041 0.094 Uiso d PR 0.50 . .
H H6C 0.2714 0.1036 0.1298 0.094 Uiso d PR 0.50 . .
H H6D 0.3209 0.2013 0.1600 0.094 Uiso d PR 0.50 . .
N N3 0.36664(19) 0.03707(14) 0.54134(16) 0.0485(4) Uani d . 1 . .
O O6 0.33082(19) 0.11858(15) 0.53775(16) 0.0662(6) Uani d . 1 . .
O O7 0.3221(2) -0.01204(13) 0.46694(16) 0.0696(6) Uani d . 1 . .
O O8 0.4407(2) 0.00913(17) 0.61581(18) 0.0808(7) Uani d . 1 . .

loop_
_atom_site_aniso_label
_atom_site_aniso_U_11
_atom_site_aniso_U_22
_atom_site_aniso_U_33
_atom_site_aniso_U_12
_atom_site_aniso_U_13
_atom_site_aniso_U_23
La1 0.03807(9) 0.03493(9) 0.02867(8) 0.000 0.01604(6) 0.000
N1 0.0535(16) 0.0399(13) 0.0703(19) 0.000 0.0312(14) 0.000
O1 0.0818(13) 0.0490(9) 0.0518(10) -0.0003(9) 0.0336(9) -0.0071(7)
O2 0.090(3) 0.0355(13) 0.120(3) 0.000 0.050(2) 0.000
O3 0.0469(9) 0.0726(12) 0.0323(7) -0.0080(7) 0.0145(6) 0.0002(7)
O4 0.0617(11) 0.0517(9) 0.0555(10) -0.0178(8) 0.0272(8) -0.0149(7)
O5 0.0532(10) 0.0673(11) 0.0474(9) 0.0178(8) 0.0227(7) 0.0156(8)
N2 0.0438(10) 0.0525(11) 0.0406(9) 0.0061(8) 0.0217(7) 0.0073(8)
C1 0.0663(17) 0.0733(16) 0.0330(11) -0.0061(13) 0.0226(10) -0.0033(10)
C2 0.0712(18) 0.0751(19) 0.0476(14) 0.0016(13) 0.0346(13) -0.0033(11)
C3 0.0638(17) 0.0529(14) 0.0695(19) -0.0174(12) 0.0198(14) 0.0040(12)
C4 0.0780(19) 0.0573(15) 0.0635(17) -0.0013(13) 0.0347(14) 0.0134(12)
C52 0.053(3) 0.056(3) 0.055(3) 0.022(2) 0.028(2) 0.013(3)
C51 0.045(3) 0.080(5) 0.060(4) 0.011(3) 0.015(3) 0.012(4)
C6 0.0586(17) 0.108(3) 0.083(2) 0.0326(17) 0.0443(17) 0.0397(19)
N3 0.0450(10) 0.0534(11) 0.0485(11) -0.0023(8) 0.0167(8) 0.0060(8)
O6 0.0618(12) 0.0608(10) 0.0641(13) 0.0090(10) 0.0020(9) -0.0165(10)
O7 0.0967(17) 0.0474(10) 0.0587(12) 0.0059(10) 0.0154(11) -0.0033(8)
O8 0.0637(13) 0.0963(17) 0.0678(14) 0.0032(12) -0.0007(10) 0.0264(13)

loop_
_atom_type_symbol
_atom_type_description
_atom_type_scat_dispersion_real
_atom_type_scat_dispersion_imag
_atom_type_scat_source
C C 0.0033 0.0016 'International Tables Vol C Tables 4.2.6.8 and 6.1.1.4'
H H 0.0000 0.0000 'International Tables Vol C Tables 4.2.6.8 and 6.1.1.4'
N N 0.0061 0.0033 'International Tables Vol C Tables 4.2.6.8 and 6.1.1.4'
O O 0.0106 0.0060 'International Tables Vol C Tables 4.2.6.8 and 6.1.1.4'
La La -0.2871 2.4523 'International Tables Vol C Tables 4.2.6.8 and 6.1.1.4'

loop_
_geom_angle_atom_site_label_1
_geom_angle_atom_site_label_2
_geom_angle_atom_site_label_3
_geom_angle_site_symmetry_1
_geom_angle_site_symmetry_3
_geom_angle
O3 La1 O3 2 . 172.36(8)
O3 La1 O5 2 2 114.05(6)
O3 La1 O5 . 2 68.99(6)
O3 La1 O5 2 . 68.99(6)
O3 La1 O5 . . 114.05(6)
O5 La1 O5 2 . 136.88(9)
O3 La1 O4 2 . 70.32(6)
O3 La1 O4 . . 103.15(6)
O5 La1 O4 2 . 146.30(7)
O5 La1 O4 . . 76.73(6)
O3 La1 O4 2 2 103.15(6)
O3 La1 O4 . 2 70.32(6)
O5 La1 O4 2 2 76.73(6)
O5 La1 O4 . 2 146.30(7)
O4 La1 O4 . 2 69.93(9)
O3 La1 O1 2 . 115.94(6)
O3 La1 O1 . . 71.58(6)
O5 La1 O1 2 . 70.33(6)
O5 La1 O1 . . 70.57(7)
O4 La1 O1 . . 140.25(6)
O4 La1 O1 2 . 136.35(6)
O3 La1 O1 2 2 71.58(6)
O3 La1 O1 . 2 115.94(6)
O5 La1 O1 2 2 70.57(7)
O5 La1 O1 . 2 70.33(6)
O4 La1 O1 . 2 136.35(6)
O4 La1 O1 2 2 140.25(6)
O1 La1 O1 . 2 48.85(9)
O3 La1 N2 2 2 61.46(6)
O3 La1 N2 . 2 116.51(6)
O5 La1 N2 2 2 62.65(6)
O5 La1 N2 . 2 129.24(6)
O4 La1 N2 . 2 95.85(6)
O4 La1 N2 2 2 60.79(6)
O1 La1 N2 . 2 122.23(6)
O1 La1 N2 2 2 84.00(6)
O3 La1 N2 2 . 116.51(6)
O3 La1 N2 . . 61.46(6)
O5 La1 N2 2 . 129.24(6)
O5 La1 N2 . . 62.65(6)
O4 La1 N2 . . 60.79(6)
O4 La1 N2 2 . 95.85(6)
O1 La1 N2 . . 84.00(6)
O1 La1 N2 2 . 122.23(6)
N2 La1 N2 2 . 152.76(8)
O3 La1 N1 2 . 93.82(4)
O3 La1 N1 . . 93.82(4)
O5 La1 N1 2 . 68.44(5)
O5 La1 N1 . . 68.44(5)
O4 La1 N1 . . 145.04(4)
O4 La1 N1 2 . 145.04(4)
O1 La1 N1 . . 24.42(4)
O1 La1 N1 2 . 24.42(4)
N2 La1 N1 2 . 103.62(4)
N2 La1 N1 . . 103.62(4)
O2 N1 O1 . 2 121.29(14)
O2 N1 O1 . . 121.29(14)
O1 N1 O1 2 . 117.4(3)
O2 N1 La1 . . 180.0
O1 N1 La1 2 . 58.71(14)
O1 N1 La1 . . 58.71(14)
N1 O1 La1 . . 96.87(15)
C1 O3 La1 . . 128.14(15)
C1 O3 H3 . . 107.2
La1 O3 H3 . . 124.1
C3 O4 La1 . . 125.44(16)
C3 O4 H4 . . 108.9
La1 O4 H4 . . 123.8
C52 O5 La1 . . 120.8(2)
C51 O5 La1 . . 121.4(3)
C52 O5 H5 . . 110.8
C51 O5 H5 . . 99.7
La1 O5 H5 . . 128.4
C4 N2 C6 . . 114.0(3)
C4 N2 C2 . . 110.4(2)
C6 N2 C2 . . 106.7(2)
C4 N2 La1 . . 105.60(16)
C6 N2 La1 . . 112.36(16)
C2 N2 La1 . . 107.61(15)
O3 C1 C2 . . 108.9(2)
O3 C1 H1A . . 109.9
C2 C1 H1A . . 109.8
O3 C1 H1B . . 109.9
C2 C1 H1B . . 110.0
H1A C1 H1B . . 108.3
C1 C2 N2 . . 112.9(2)
C1 C2 H2A . . 109.0
N2 C2 H2A . . 109.0
C1 C2 H2B . . 109.0
N2 C2 H2B . . 109.0
H2A C2 H2B . . 107.8
O4 C3 C4 . . 109.5(2)
O4 C3 H3A . . 109.7
C4 C3 H3A . . 109.7
O4 C3 H3B . . 109.9
C4 C3 H3B . . 109.8
H3A C3 H3B . . 108.2
N2 C4 C3 . . 113.5(2)
N2 C4 H4A . . 108.9
C3 C4 H4A . . 108.9
N2 C4 H4B . . 108.9
C3 C4 H4B . . 108.9
H4A C4 H4B . . 107.7
C6 C52 O5 . . 114.5(4)
C6 C52 H52A . . 108.6
O5 C52 H52A . . 108.6
C6 C52 H52B . . 108.6
O5 C52 H52B . . 108.6
H52A C52 H52B . . 107.6
H52A C52 H6C . . 107.2
O5 C51 C6 . . 110.6(5)
O5 C51 H51A . . 109.5
C6 C51 H51A . . 109.5
O5 C51 H51B . . 109.5
C6 C51 H51B . . 109.5
H51A C51 H51B . . 108.1
H51A C51 H6B . . 109.4
C52 C6 N2 . . 116.8(3)
C51 C6 N2 . . 118.2(4)
C52 C6 H6A . . 107.7
N2 C6 H6A . . 107.7
C52 C6 H6B . . 108.5
N2 C6 H6B . . 108.5
H6A C6 H6B . . 107.3
C51 C6 H6C . . 107.9
N2 C6 H6C . . 108.5
C51 C6 H6D . . 106.9
N2 C6 H6D . . 107.2
H6C C6 H6D . . 107.6
O8 N3 O7 . . 122.6(2)
O8 N3 O6 . . 119.5(2)
O7 N3 O6 . . 117.9(2)

loop_
_geom_bond_atom_site_label_1
_geom_bond_atom_site_label_2
_geom_bond_site_symmetry_2
_geom_bond_distance
_geom_bond_publ_flag
La1 O3 2 2.5402(17) ?
La1 O3 . 2.5402(17) y
La1 O5 2 2.5570(17) ?
La1 O5 . 2.5570(17) y
La1 O4 . 2.5626(16) y
La1 O4 2 2.5626(16) ?
La1 O1 . 2.6228(18) y
La1 O1 2 2.6228(18) ?
La1 N2 2 2.8008(18) ?
La1 N2 . 2.8008(18) y
N1 O2 . 1.228(3) ?
N1 O1 2 1.269(2) ?
N1 O1 . 1.269(2) ?
O3 C1 . 1.423(3) ?
O3 H3 . 0.8556 ?
O4 C3 . 1.429(4) ?
O4 H4 . 0.8182 ?
O5 C52 . 1.426(5) ?
O5 C51 . 1.431(8) ?
O5 H5 . 0.8744 ?
N2 C4 . 1.451(3) ?
N2 C6 . 1.463(4) ?
N2 C2 . 1.499(4) ?
C1 C2 . 1.484(5) ?
C1 H1A . 0.9700 ?
C1 H1B . 0.9700 ?
C2 H2A . 0.9700 ?
C2 H2B . 0.9700 ?
C3 C4 . 1.516(4) ?
C3 H3A . 0.9700 ?
C3 H3B . 0.9700 ?
C4 H4A . 0.9700 ?
C4 H4B . 0.9700 ?
C52 C6 . 1.391(6) ?
C52 H52A . 0.9700 ?
C52 H52B . 0.9700 ?
C51 C6 . 1.450(8) ?
C51 H51A . 0.9700 ?
C51 H51B . 0.9700 ?
C6 H6A . 0.9700 ?
C6 H6B . 0.9700 ?
C6 H6C . 0.9497 ?
C6 H6D . 0.9834 ?
N3 O8 . 1.214(3) ?
N3 O7 . 1.256(3) ?
N3 O6 . 1.267(3) ?

loop_
_geom_hbond_atom_site_label_D
_geom_hbond_atom_site_label_H
_geom_hbond_atom_site_label_A
_geom_hbond_site_symmetry_A
_geom_hbond_distance_DH
_geom_hbond_distance_HA
_geom_hbond_distance_DA
_geom_hbond_angle_DHA
O3 H3 O6 2 0.86 1.84 2.691(3) 173
O4 H4 O6 7_556 0.82 1.91 2.725(3) 172
O5 H5 O7 . 0.87 1.86 2.712(3) 166

loop_
_geom_torsion_atom_site_label_1
_geom_torsion_atom_site_label_2
_geom_torsion_atom_site_label_3
_geom_torsion_atom_site_label_4
_geom_torsion_site_symmetry_1
_geom_torsion_site_symmetry_4
_geom_torsion
O3 La1 N1 O1 2 2 24.07(12)
O3 La1 N1 O1 . 2 -155.93(12)
O5 La1 N1 O1 2 2 -90.30(12)
O5 La1 N1 O1 . 2 89.70(12)
O4 La1 N1 O1 . 2 84.52(14)
O4 La1 N1 O1 2 2 -95.48(14)
N2 La1 N1 O1 2 2 -37.47(12)
N2 La1 N1 O1 . 2 142.53(12)
O3 La1 N1 O1 2 . -155.93(12)
O3 La1 N1 O1 . . 24.07(12)
O5 La1 N1 O1 2 . 89.70(12)
O5 La1 N1 O1 . . -90.30(12)
O4 La1 N1 O1 . . -95.48(14)
O4 La1 N1 O1 2 . 84.52(14)
N2 La1 N1 O1 2 . 142.53(12)
N2 La1 N1 O1 . . -37.47(12)
O3 La1 O1 N1 2 . 26.91(14)
O3 La1 O1 N1 . . -154.60(13)
O5 La1 O1 N1 2 . -80.99(11)
O5 La1 O1 N1 . . 80.45(11)
O4 La1 O1 N1 . . 116.87(11)
O4 La1 O1 N1 2 . -124.27(11)
N2 La1 O1 N1 2 . -44.34(14)
N2 La1 O1 N1 . . 143.53(12)
O5 La1 O3 C1 2 . -160.9(2)
O5 La1 O3 C1 . . -27.7(2)
O4 La1 O3 C1 . . 53.5(2)
O4 La1 O3 C1 2 . 116.2(2)
O1 La1 O3 C1 . . -85.5(2)
O1 La1 O3 C1 2 . -106.6(2)
N2 La1 O3 C1 2 . 157.0(2)
N2 La1 O3 C1 . . 7.7(2)
N1 La1 O3 C1 . . -95.7(2)
O3 La1 O4 C3 2 . 160.2(2)
O3 La1 O4 C3 . . -24.0(2)
O5 La1 O4 C3 2 . -95.7(2)
O5 La1 O4 C3 . . 88.0(2)
O4 La1 O4 C3 2 . -87.0(2)
O1 La1 O4 C3 . . 52.9(2)
O1 La1 O4 C3 2 . 129.6(2)
N2 La1 O4 C3 2 . -143.0(2)
N2 La1 O4 C3 . . 22.2(2)
N1 La1 O4 C3 . . 93.0(2)
O3 La1 O5 C52 2 . -155.9(4)
O3 La1 O5 C52 . . 16.5(4)
O5 La1 O5 C52 2 . 100.8(4)
O4 La1 O5 C52 . . -82.2(4)
O4 La1 O5 C52 2 . -73.8(4)
O1 La1 O5 C52 . . 74.8(4)
O1 La1 O5 C52 2 . 126.9(4)
N2 La1 O5 C52 2 . -168.9(4)
N2 La1 O5 C52 . . -18.5(4)
N1 La1 O5 C52 . . 100.8(4)
O3 La1 O5 C51 2 . -112.3(6)
O3 La1 O5 C51 . . 60.1(6)
O5 La1 O5 C51 2 . 144.5(6)
O4 La1 O5 C51 . . -38.6(6)
O4 La1 O5 C51 2 . -30.2(6)
O1 La1 O5 C51 . . 118.5(6)
O1 La1 O5 C51 2 . 170.5(6)
N2 La1 O5 C51 2 . -125.3(6)
N2 La1 O5 C51 . . 25.2(6)
N1 La1 O5 C51 . . 144.5(6)
O3 La1 N2 C4 2 . -82.58(17)
O3 La1 N2 C4 . . 89.11(18)
O5 La1 N2 C4 2 . 102.90(18)
O5 La1 N2 C4 . . -127.42(19)
O4 La1 N2 C4 . . -37.81(17)
O4 La1 N2 C4 2 . 25.28(18)
O1 La1 N2 C4 . . 161.38(18)
O1 La1 N2 C4 2 . -166.68(17)
N2 La1 N2 C4 2 . -3.97(16)
N1 La1 N2 C4 . . 176.03(16)
O3 La1 N2 C6 2 . 42.3(2)
O3 La1 N2 C6 . . -146.0(2)
O5 La1 N2 C6 2 . -132.2(2)
O5 La1 N2 C6 . . -2.5(2)
O4 La1 N2 C6 . . 87.1(2)
O4 La1 N2 C6 2 . 150.2(2)
O1 La1 N2 C6 . . -73.7(2)
O1 La1 N2 C6 2 . -41.8(2)
N2 La1 N2 C6 2 . 120.9(2)
N1 La1 N2 C6 . . -59.1(2)
O3 La1 N2 C2 2 . 159.49(15)
O3 La1 N2 C2 . . -28.82(15)
O5 La1 N2 C2 2 . -15.03(18)
O5 La1 N2 C2 . . 114.65(17)
O4 La1 N2 C2 . . -155.74(17)
O4 La1 N2 C2 2 . -92.65(16)
O1 La1 N2 C2 . . 43.45(16)
O1 La1 N2 C2 2 . 75.39(17)
N2 La1 N2 C2 2 . -121.90(16)
N1 La1 N2 C2 . . 58.10(16)
La1 O3 C1 C2 . . 15.7(3)
O3 C1 C2 N2 . . -45.3(3)
C4 N2 C2 C1 . . -63.8(3)
C6 N2 C2 C1 . . 171.7(2)
La1 N2 C2 C1 . . 50.9(3)
La1 O4 C3 C4 . . -2.2(4)
C6 N2 C4 C3 . . -68.3(3)
C2 N2 C4 C3 . . 171.5(2)
La1 N2 C4 C3 . . 55.5(3)
O4 C3 C4 N2 . . -38.9(4)
C51 O5 C52 C6 . . -63.2(6)
La1 O5 C52 C6 . . 39.5(8)
C52 O5 C51 C6 . . 56.3(6)
La1 O5 C51 C6 . . -44.4(9)
O5 C52 C6 C51 . . 61.4(6)
O5 C52 C6 N2 . . -40.8(8)
O5 C51 C6 C52 . . -58.2(6)
O5 C51 C6 N2 . . 39.8(10)
C4 N2 C6 C52 . . 143.5(5)
C2 N2 C6 C52 . . -94.3(5)
La1 N2 C6 C52 . . 23.4(5)
C4 N2 C6 C51 . . 101.3(6)
C2 N2 C6 C51 . . -136.5(6)
La1 N2 C6 C51 . . -18.8(7)
